data_7719954
loop_
_publ_author_name
'Juan, Jen-Wen'
'Ciou, Ji-Ming'
'Hsiang, Yi-Rong'
'Lin, Ya-Fan'

_publ_section_title
;
 Solvent-and metal-gated coordination diversity in a dynamic aminal ligand
;
_journal_name_full 'Dalton Transactions'
_journal_paper_doi 10.1039/D5DT02405F
_journal_year 2025
_chemical_formula_moiety '2(C12 H13 Cu0.5 N3 O), 2(Cl O4)'
_chemical_formula_sum 'C24 H26 Cl2 Cu N6 O10'
_chemical_formula_weight 692.95
_space_group_crystal_system monoclinic
_space_group_IT_number 14
_space_group_name_Hall '-P 2ybc'
_space_group_name_H-M_alt 'P 1 21/c 1'
_atom_sites_solution_hydrogens geom
_atom_sites_solution_primary dual
_audit_block_doi 10.5517/ccdc.csd.cc2ppr5b
_audit_creation_date 2025-09-17
_audit_creation_method
;
Olex2 1.5-ac7-016
(compiled 2025.05.29 svn.r8cd99b3d for Rigaku Oxford Diffraction, GUI svn.r7254)
;
_audit_update_record
;
2025-10-06 deposited with the CCDC.	2025-12-02 downloaded from the CCDC.
;
_cell_angle_alpha 90
_cell_angle_beta 104.737(2)
_cell_angle_gamma 90
_cell_formula_units_Z 4
_cell_length_a 12.0096(2)
_cell_length_b 18.7829(3)
_cell_length_c 12.7611(2)
_cell_measurement_reflns_used 16138
_cell_measurement_temperature 100.02(10)
_cell_measurement_theta_max 77.2810
_cell_measurement_theta_min 3.5880
_cell_volume 2783.89(8)
_computing_cell_refinement 'CrysAlisPro 1.171.44.119a (Rigaku OD, 2025)'
_computing_data_collection 'CrysAlisPro system (CCD 44.120a 64-bit (release 22-08-2025))'
_computing_data_reduction 'CrysAlisPro 1.171.44.119a (Rigaku OD, 2025)'
_computing_molecular_graphics 'Olex2 1.5-ac7-016 (Dolomanov et al., 2009)'
_computing_publication_material 'Olex2 1.5-ac7-016 (Dolomanov et al., 2009)'
_computing_structure_refinement 'SHELXL 2019/3 (Sheldrick, 2015)'
_computing_structure_solution 'SHELXT 2018/2 (Sheldrick, 2018)'
_diffrn_ambient_environment N~2~
_diffrn_ambient_temperature 100.02(10)
_diffrn_detector 'Hybrid Pixel Array Detector'
_diffrn_detector_area_resol_mean 10.0000
_diffrn_detector_type 'HyPix-Arc 100'
_diffrn_measured_fraction_theta_full 0.995
_diffrn_measured_fraction_theta_max 0.957
_diffrn_measurement_details
;
List of Runs (angles in degrees, time in seconds):

  # Type    Start    End  Width  t~exp~   \w     \q     \k     \f   Frames
#--------------------------------------------------------------------------
  1  \w     16.00 104.00   0.50    0.08    --   51.87-135.00-128.00  176
  2  \w     45.00  70.00   0.50    0.08    --  103.95-135.00-128.00   50
  3  \w     64.00  91.00   0.50    0.08    --  103.95 -95.00   0.00   54
  4  \w     35.00  90.00   0.50    0.08    --  103.95 -95.00  30.00  110
  5  \w     45.00  70.00   0.50    0.08    --  103.95-135.00  50.00   50
  6  \w     37.00  92.00   0.50    0.08    --  103.95 -95.00 120.00  110
  7  \w     16.00 104.00   0.50    0.08    --   51.87-135.00  50.00  176
  8  \w     37.00  67.00   0.50    0.08    --  103.95 -77.00 -60.00   60
  9  \w     37.00  62.00   0.50    0.08    --  103.95 -77.00 -90.00   50
 10  \w     37.00  62.00   0.50    0.08    --  103.95 -77.00-150.00   50
 11  \w    103.00 147.00   0.50    0.08    --  103.95  15.00-150.00   88
 12  \w    104.00 137.00   0.50    0.08    --  103.95  15.00 -60.00   66
 13  \w     -2.00  23.00   0.50    0.08    --   14.00  77.00 109.61   50
 14  \w    109.00 143.00   0.50    0.08    --  103.95  15.00  60.00   68
 15  \w     98.00 123.00   0.50    0.08    --  103.95 135.00 116.00   50
 16  \w    122.00 147.00   0.50    0.08    --  103.95 135.00 -63.00   50
 17  \w     -4.00  21.00   0.50    0.08    --   14.00  81.00-144.88   50
 18  \w    -93.00 -32.00   0.50    0.08    --  -99.00  98.00-177.67  122
 19  \w    -64.00 -25.00   0.50    0.08    --  -92.68 135.00 -63.00   78
 20  \w    -57.00 -30.00   0.50    0.08    --  -99.00  98.00 -72.27   54
 21  \w    -93.00 -67.00   0.50    0.08    --  -99.00  98.00 -80.11   52
 22  \w    -93.00 -61.00   0.50    0.08    --  -99.00  98.00 -72.27   64
 23  \w    -92.00 -31.00   0.50    0.08    --  -99.00  94.00 -94.75  122
 24  \w   -105.00 -16.00   0.50    0.08    --  -54.87 135.00 116.00  178
 25  \w    -63.00 -27.00   0.50    0.08    --  -92.68 135.00 116.00   72
 26  \w    -47.00 -21.00   0.50    0.08    --  -92.68  61.00 150.00   52
 27  \w    -47.00 -22.00   0.50    0.08    --  -92.68  61.00 120.00   50
 28  \w    -22.00  15.00   0.50    0.08    --  -54.87  38.00-150.00   74
 29  \w    -49.00 -23.00   0.50    0.08    --  -92.68  61.00 -90.00   52
 30  \w   -150.00-104.00   0.50    0.08    --  -92.68 -15.00-150.00   92
 31  \w   -122.00 -82.00   0.50    0.08    --  -92.68-135.00-128.00   80
 32  \w   -139.00 -64.00   0.50    0.08    --  -66.00 -46.00  58.31  150
 33  \w    -51.00 -26.00   0.50    0.08    --  -34.00 -66.00  27.79   50
;
_diffrn_measurement_device 'four-circle diffractometer'
_diffrn_measurement_device_type 'XtaLAB Synergy, Single source at home/near, HyPix-Arc 100'
_diffrn_measurement_method '\w scans'
_diffrn_orient_matrix_type 'CrysAlisPro convention (1999,Acta A55,543-557)'
_diffrn_orient_matrix_UB_11 0.0724934000
_diffrn_orient_matrix_UB_12 0.0089555000
_diffrn_orient_matrix_UB_13 -0.0828873000
_diffrn_orient_matrix_UB_21 -0.0073052000
_diffrn_orient_matrix_UB_22 0.0815293000
_diffrn_orient_matrix_UB_23 0.0096068000
_diffrn_orient_matrix_UB_31 0.1108271000
_diffrn_orient_matrix_UB_32 -0.0004507000
_diffrn_orient_matrix_UB_33 0.0928485000
_diffrn_radiation_monochromator mirror
_diffrn_radiation_probe x-ray
_diffrn_radiation_type 'Cu K\a'
_diffrn_radiation_wavelength 1.54184
_diffrn_reflns_av_R_equivalents 0.0551
_diffrn_reflns_av_unetI/netI 0.0373
_diffrn_reflns_Laue_measured_fraction_full 0.995
_diffrn_reflns_Laue_measured_fraction_max 0.957
_diffrn_reflns_limit_h_max 15
_diffrn_reflns_limit_h_min -13
_diffrn_reflns_limit_k_max 23
_diffrn_reflns_limit_k_min -22
_diffrn_reflns_limit_l_max 16
_diffrn_reflns_limit_l_min -15
_diffrn_reflns_number 27754
_diffrn_reflns_point_group_measured_fraction_full 0.995
_diffrn_reflns_point_group_measured_fraction_max 0.957
_diffrn_reflns_theta_full 67.684
_diffrn_reflns_theta_max 77.629
_diffrn_reflns_theta_min 3.806
_diffrn_source 'micro-focus sealed X-ray tube'
_diffrn_source_type 'PhotonJet (Cu) X-ray Source'
_exptl_absorpt_coefficient_mu 3.478
_exptl_absorpt_correction_T_max 1.00000
_exptl_absorpt_correction_T_min 0.53282
_exptl_absorpt_correction_type multi-scan
_exptl_absorpt_process_details
;
CrysAlisPro 1.171.44.119a (Rigaku Oxford Diffraction, 2025)
Empirical absorption correction using spherical harmonics,
implemented in SCALE3 ABSPACK scaling algorithm.
;
_exptl_crystal_colour blue
_exptl_crystal_colour_primary blue
_exptl_crystal_density_diffrn 1.653
_exptl_crystal_description block
_exptl_crystal_F_000 1420
_exptl_crystal_size_max 0.799
_exptl_crystal_size_mid 0.416
_exptl_crystal_size_min 0.355
_refine_diff_density_max 1.322
_refine_diff_density_min -1.269
_refine_diff_density_rms 0.124
_refine_ls_extinction_method none
_refine_ls_goodness_of_fit_ref 1.221
_refine_ls_hydrogen_treatment constr
_refine_ls_matrix_type full
_refine_ls_number_parameters 414
_refine_ls_number_reflns 5677
_refine_ls_number_restraints 18
_refine_ls_restrained_S_all 1.233
_refine_ls_R_factor_all 0.0875
_refine_ls_R_factor_gt 0.0866
_refine_ls_shift/su_max 0.000
_refine_ls_shift/su_mean 0.000
_refine_ls_structure_factor_coef Fsqd
_refine_ls_weighting_details 'w=1/[\s^2^(Fo^2^)+25.4783P] where P=(Fo^2^+2Fc^2^)/3'
_refine_ls_weighting_scheme calc
_refine_ls_wR_factor_gt 0.1746
_refine_ls_wR_factor_ref 0.1750
_reflns_Friedel_coverage 0.000
_reflns_number_gt 5575
_reflns_number_total 5677
_reflns_threshold_expression 'I > 2\s(I)'
_cod_data_source_file d5dt02405f2.cif
_cod_data_source_block 250912c_yfl
_cod_database_code 7719954
_shelx_shelxl_version_number 2019/3
_chemical_oxdiff_formula 'C22 H24 Cl2 Cu N6 O12'
_shelx_space_group_comment
;
The symmetry employed for this shelxl refinement is uniquely defined
by the following loop, which should always be used as a source of
symmetry information in preference to the above space-group names.
They are only intended as comments.
;
_diffrn_oxdiff_digest_od_ed
;

;
_diffrn_oxdiff_measurement_exp_name 250912c_YFL.par
_olex2_refinement_description
;
1. Fixed Uiso
 At 1.2 times of:
  All C(H) groups, All N(H) groups
 At 1.5 times of:
  All C(H,H,H) groups
2. Shared sites
{C12, C12B}
{C24, C24B}
3. Uiso/Uaniso restraints and constraints
Uanis(O10) \\sim Ueq, Uanis(O7) \\sim Ueq, Uanis(O9) \\sim Ueq: with sigma of
0.01 and sigma for terminal atoms of 0.02
Uanis(N6B) = Uanis(N6)
Uanis(C24) = Uanis(C24B)
Uanis(C18B) = Uanis(C18)
Uanis(C12) = Uanis(C12B)
Uanis(O1B) = Uanis(O1)
Uanis(N3) = Uanis(N3B)
Uanis(C6B) = Uanis(C6)
Uanis(O2) = Uanis(O2B)
4. Others
 Sof(N6)=Sof(H6A)=1-FVAR(1)
 Sof(N6B)=Sof(H6BA)=FVAR(1)
 Fixed Sof: O1(0.5) O1B(0.5) O2(0.5) O2B(0.5) N3(0.5) H3(0.5) N3B(0.5)
 H3B(0.5) C6(0.5) H6(0.5) C6B(0.5) H6B(0.5) C12(0.5) H12A(0.5) H12B(0.5)
 H12C(0.5) C12B(0.5) H12D(0.5) H12E(0.5) H12F(0.5) C18(0.5) H18(0.5) C18B(0.5)
 H18B(0.5) C24(0.5) H24A(0.5) H24B(0.5) H24C(0.5) C24B(0.5) H24D(0.5) H24E(0.5)
 H24F(0.5)
5.a Ternary CH refined with riding coordinates:
 C6(H6), C6B(H6B), C18(H18), C18B(H18B)
5.b Aromatic/amide H refined with riding coordinates:
 N3(H3), N3B(H3B), N6(H6A), N6B(H6BA), C1(H1), C2(H2), C3(H3A), C4(H4), C8(H8),
  C9(H9), C10(H10), C11(H11), C13(H13), C14(H14), C15(H15), C16(H16), C20(H20),
 C21(H21), C22(H22), C23(H23)
5.c Idealised Me refined as rotating group:
 C12(H12A,H12B,H12C), C12B(H12D,H12E,H12F), C24(H24A,H24B,H24C), C24B(H24D,
 H24E,H24F)
;
_olex2_submission_special_instructions 'No special instructions were received'
_oxdiff_exptl_absorpt_empirical_details
;
Empirical correction (ABSPACK) includes:
- Absorption correction using spherical harmonics
- Frame scaling
;
_oxdiff_exptl_absorpt_empirical_full_max 1.860
_oxdiff_exptl_absorpt_empirical_full_min 0.695

loop_
_space_group_symop_operation_xyz
'x, y, z'
'-x, y+1/2, -z+1/2'
'-x, -y, -z'
'x, -y-1/2, z-1/2'

loop_
_atom_site_label
_atom_site_type_symbol
_atom_site_fract_x
_atom_site_fract_y
_atom_site_fract_z
_atom_site_U_iso_or_equiv
_atom_site_adp_type
_atom_site_occupancy
_atom_site_site_symmetry_order
_atom_site_calc_flag
_atom_site_refinement_flags_posn
_atom_site_refinement_flags_adp
_atom_site_refinement_flags_occupancy
_atom_site_disorder_assembly
_atom_site_disorder_group
Cu1 Cu 0.000000 0.500000 0.500000 0.0159(2) Uani 1 2 d S . P . .
Cu2 Cu 0.500000 0.000000 0.500000 0.0131(2) Uani 1 2 d S . P . .
Cl1 Cl 0.62008(10) 0.35316(6) 0.62584(10) 0.0158(3) Uani 1 1 d . . . . .
Cl2 Cl 0.17025(10) 0.20767(7) 0.59057(11) 0.0202(3) Uani 1 1 d . . . . .
O1 O 0.1654(6) 0.4257(4) 0.4980(5) 0.0132(10) Uani 0.5 1 d . . P A 1
O1B O 0.1856(6) 0.4740(4) 0.4740(5) 0.0132(10) Uani 0.5 1 d . . P A 2
O2 O 0.4701(6) 0.1044(3) 0.3927(5) 0.0119(10) Uani 0.5 1 d . . P B 1
O2B O 0.4182(6) 0.1146(3) 0.4354(5) 0.0119(10) Uani 0.5 1 d . . P B 2
O3 O 0.5045(3) 0.3271(2) 0.5814(3) 0.0258(9) Uani 1 1 d . . . . .
O4 O 0.7004(4) 0.3094(2) 0.5886(4) 0.0288(9) Uani 1 1 d . . . . .
O5 O 0.6292(5) 0.4244(2) 0.5897(5) 0.0501(15) Uani 1 1 d . . . . .
O6 O 0.6462(4) 0.3512(3) 0.7414(3) 0.0368(11) Uani 1 1 d . . . . .
O7 O 0.2118(5) 0.2310(5) 0.6982(6) 0.108(4) Uani 1 1 d . U . . .
O8 O 0.0544(4) 0.2318(2) 0.5477(4) 0.0330(10) Uani 1 1 d . . . . .
O9 O 0.1724(5) 0.1314(3) 0.5975(7) 0.077(2) Uani 1 1 d . U . . .
O10 O 0.2409(6) 0.2273(6) 0.5270(8) 0.120(4) Uani 1 1 d . U . . .
N1 N 0.0125(4) 0.5467(3) 0.3613(4) 0.0206(10) Uani 1 1 d . . . . .
N2 N -0.0587(4) 0.4105(2) 0.4160(4) 0.0188(9) Uani 1 1 d . . . . .
N3 N 0.1462(8) 0.4552(5) 0.3206(8) 0.0128(13) Uani 0.5 1 d . . P A 1
H3 H 0.195755 0.447551 0.281537 0.015 Uiso 0.5 1 calc R U P A 1
N3B N 0.0948(7) 0.4006(4) 0.3239(8) 0.0128(13) Uani 0.5 1 d . . P A 2
H3B H 0.120012 0.374690 0.277232 0.015 Uiso 0.5 1 calc R U P A 2
N4 N 0.4861(4) 0.0568(2) 0.6305(3) 0.0148(8) Uani 1 1 d . . . . .
N5 N 0.6555(3) 0.0442(2) 0.5131(3) 0.0153(9) Uani 1 1 d . . . . .
N6 N 0.5079(11) 0.1699(7) 0.5481(10) 0.0122(14) Uani 0.436(9) 1 d . . P B 1
H6A H 0.491343 0.215417 0.551147 0.015 Uiso 0.436(9) 1 calc R U P B 1
N6B N 0.6001(7) 0.1699(4) 0.5109(7) 0.0122(14) Uani 0.564(9) 1 d . . P B 2
H6BA H 0.624224 0.213848 0.507158 0.015 Uiso 0.564(9) 1 calc R U P B 2
C1 C -0.0536(5) 0.6051(3) 0.3255(5) 0.0274(13) Uani 1 1 d . . . . .
H1 H -0.107928 0.619938 0.363708 0.033 Uiso 1 1 calc R U . . .
C2 C -0.0448(5) 0.6431(3) 0.2371(6) 0.0303(14) Uani 1 1 d . . . . .
H2 H -0.093587 0.682863 0.213317 0.036 Uiso 1 1 calc R U . . .
C3 C 0.0356(5) 0.6233(3) 0.1823(5) 0.0239(12) Uani 1 1 d . . . . .
H3A H 0.044300 0.649718 0.121405 0.029 Uiso 1 1 calc R U . . .
C4 C 0.1035(5) 0.5639(3) 0.2178(4) 0.0175(10) Uani 1 1 d . . . . .
H4 H 0.159795 0.549116 0.181853 0.021 Uiso 1 1 calc R U . . .
C5 C 0.0878(4) 0.5263(3) 0.3068(4) 0.0186(11) Uani 1 1 d . . . . .
C6 C 0.1585(11) 0.4673(6) 0.3636(10) 0.0152(17) Uani 0.5 1 d . . P A 2
H6 H 0.232114 0.466695 0.340614 0.018 Uiso 0.5 1 calc R U P A 2
C6B C 0.1310(9) 0.3995(5) 0.3885(9) 0.0152(17) Uani 0.5 1 d . . P A 1
H6B H 0.180796 0.358333 0.380077 0.018 Uiso 0.5 1 calc R U P A 1
C7 C -0.0010(5) 0.3761(3) 0.3544(5) 0.0265(13) Uani 1 1 d . . . . .
C8 C -0.0454(7) 0.3168(3) 0.2938(5) 0.0333(15) Uani 1 1 d . . . . .
H8 H -0.002297 0.293264 0.251187 0.040 Uiso 1 1 calc R U . . .
C9 C -0.1520(6) 0.2925(3) 0.2961(5) 0.0355(16) Uani 1 1 d . . . . .
H9 H -0.184642 0.252360 0.254156 0.043 Uiso 1 1 calc R U . . .
C10 C -0.2109(5) 0.3268(4) 0.3597(6) 0.0385(17) Uani 1 1 d . . . . .
H10 H -0.284704 0.310356 0.363181 0.046 Uiso 1 1 calc R U . . .
C11 C -0.1628(5) 0.3850(3) 0.4184(5) 0.0224(11) Uani 1 1 d . . . . .
H11 H -0.204404 0.408339 0.462472 0.027 Uiso 1 1 calc R U . . .
C12 C 0.2830(5) 0.4316(3) 0.5312(5) 0.0229(12) Uani 0.5 1 d . . P A 2
H12A H 0.294685 0.438009 0.609497 0.034 Uiso 0.5 1 calc R U P A 2
H12B H 0.352240 0.446876 0.510083 0.034 Uiso 0.5 1 calc R U P A 2
H12C H 0.268017 0.381257 0.512778 0.034 Uiso 0.5 1 calc R U P A 2
C12B C 0.2830(5) 0.4316(3) 0.5312(5) 0.0229(12) Uani 0.5 1 d . . P A 1
H12D H 0.312233 0.450598 0.471830 0.034 Uiso 0.5 1 calc R U P A 1
H12E H 0.316797 0.384580 0.552088 0.034 Uiso 0.5 1 calc R U P A 1
H12F H 0.304036 0.463847 0.593524 0.034 Uiso 0.5 1 calc R U P A 1
C13 C 0.7468(5) -0.0005(3) 0.5310(4) 0.0219(11) Uani 1 1 d . . . . .
H13 H 0.733090 -0.050308 0.530465 0.026 Uiso 1 1 calc R U . . .
C14 C 0.8573(5) 0.0227(4) 0.5498(5) 0.0326(15) Uani 1 1 d . . . . .
H14 H 0.919225 -0.010254 0.562009 0.039 Uiso 1 1 calc R U . . .
C15 C 0.8780(5) 0.0949(4) 0.5508(5) 0.0368(17) Uani 1 1 d . . . . .
H15 H 0.954691 0.112351 0.565634 0.044 Uiso 1 1 calc R U . . .
C16 C 0.7877(6) 0.1409(3) 0.5303(6) 0.0353(16) Uani 1 1 d . . . . .
H16 H 0.800697 0.190752 0.528401 0.042 Uiso 1 1 calc R U . . .
C17 C 0.6763(5) 0.1147(3) 0.5122(5) 0.0241(12) Uani 1 1 d . . . . .
C18 C 0.5530(10) 0.1511(6) 0.4635(9) 0.0160(17) Uani 0.5 1 d . . P B 1
H18 H 0.563360 0.194882 0.422432 0.019 Uiso 0.5 1 calc R U P B 1
C18B C 0.4803(12) 0.1584(7) 0.5156(11) 0.0160(17) Uani 0.5 1 d . . P B 2
H18B H 0.441003 0.205690 0.508568 0.019 Uiso 0.5 1 calc R U P B 2
C19 C 0.4844(4) 0.1284(3) 0.6295(4) 0.0148(10) Uani 1 1 d . . . . .
C20 C 0.4737(5) 0.1682(3) 0.7181(5) 0.0224(12) Uani 1 1 d . . . . .
H20 H 0.470404 0.218718 0.714361 0.027 Uiso 1 1 calc R U . . .
C21 C 0.4679(5) 0.1337(4) 0.8105(5) 0.0353(16) Uani 1 1 d . . . . .
H21 H 0.462315 0.159861 0.872630 0.042 Uiso 1 1 calc R U . . .
C22 C 0.4703(6) 0.0603(5) 0.8128(5) 0.0404(18) Uani 1 1 d . . . . .
H22 H 0.466541 0.035406 0.876624 0.048 Uiso 1 1 calc R U . . .
C23 C 0.4782(5) 0.0235(3) 0.7220(5) 0.0247(12) Uani 1 1 d . . . . .
H23 H 0.477996 -0.027089 0.723610 0.030 Uiso 1 1 calc R U . . .
C24 C 0.3793(5) 0.1464(3) 0.3314(5) 0.0233(12) Uani 0.5 1 d . . P B 1
H24A H 0.318749 0.115399 0.289028 0.035 Uiso 0.5 1 calc R U P B 1
H24B H 0.408363 0.177221 0.282292 0.035 Uiso 0.5 1 calc R U P B 1
H24C H 0.347617 0.175865 0.380294 0.035 Uiso 0.5 1 calc R U P B 1
C24B C 0.3793(5) 0.1464(3) 0.3314(5) 0.0233(12) Uani 0.5 1 d . . P B 2
H24D H 0.445640 0.158381 0.303235 0.035 Uiso 0.5 1 calc R U P B 2
H24E H 0.336043 0.189863 0.337245 0.035 Uiso 0.5 1 calc R U P B 2
H24F H 0.329291 0.112961 0.281992 0.035 Uiso 0.5 1 calc R U P B 2

loop_
_atom_site_aniso_label
_atom_site_aniso_U_11
_atom_site_aniso_U_22
_atom_site_aniso_U_33
_atom_site_aniso_U_23
_atom_site_aniso_U_13
_atom_site_aniso_U_12
Cu1 0.0119(5) 0.0237(6) 0.0149(5) -0.0095(4) 0.0082(4) -0.0034(4)
Cu2 0.0147(5) 0.0066(5) 0.0170(5) 0.0009(4) 0.0023(4) -0.0056(4)
Cl1 0.0171(6) 0.0079(5) 0.0210(6) -0.0010(4) 0.0021(5) -0.0003(4)
Cl2 0.0132(6) 0.0222(6) 0.0262(6) -0.0080(5) 0.0069(5) -0.0010(5)
O1 0.011(2) 0.017(2) 0.012(2) 0.003(2) 0.0029(19) 0.007(2)
O1B 0.011(2) 0.017(2) 0.012(2) 0.003(2) 0.0029(19) 0.007(2)
O2 0.017(3) 0.005(2) 0.013(3) -0.0004(19) 0.0034(18) 0.0001(19)
O2B 0.017(3) 0.005(2) 0.013(3) -0.0004(19) 0.0034(18) 0.0001(19)
O3 0.0194(19) 0.017(2) 0.036(2) 0.0029(17) -0.0014(17) -0.0043(15)
O4 0.030(2) 0.024(2) 0.039(2) -0.0091(18) 0.0225(19) -0.0051(17)
O5 0.050(3) 0.008(2) 0.086(4) 0.017(2) 0.005(3) -0.0039(19)
O6 0.029(2) 0.062(3) 0.019(2) -0.011(2) 0.0041(18) 0.002(2)
O7 0.048(4) 0.156(7) 0.092(5) -0.095(5) -0.033(3) 0.058(4)
O8 0.021(2) 0.034(3) 0.039(3) -0.006(2) -0.0029(19) 0.0085(18)
O9 0.046(3) 0.028(3) 0.144(7) -0.008(3) 0.001(4) 0.008(2)
O10 0.061(4) 0.169(8) 0.152(7) 0.111(7) 0.069(5) 0.030(5)
N1 0.015(2) 0.031(3) 0.018(2) -0.0031(19) 0.0078(18) -0.0102(19)
N2 0.015(2) 0.021(2) 0.019(2) -0.0080(18) 0.0021(18) 0.0013(17)
N3 0.013(3) 0.007(3) 0.022(4) 0.003(3) 0.010(3) 0.005(2)
N3B 0.013(3) 0.007(3) 0.022(4) 0.003(3) 0.010(3) 0.005(2)
N4 0.016(2) 0.010(2) 0.017(2) 0.0011(16) 0.0034(17) 0.0005(16)
N5 0.012(2) 0.016(2) 0.017(2) 0.0049(17) 0.0019(17) -0.0016(16)
N6 0.015(4) 0.006(3) 0.018(4) -0.002(3) 0.008(3) -0.004(2)
N6B 0.015(4) 0.006(3) 0.018(4) -0.002(3) 0.008(3) -0.004(2)
C1 0.021(3) 0.023(3) 0.042(4) -0.019(3) 0.016(3) -0.010(2)
C2 0.022(3) 0.012(3) 0.054(4) -0.006(3) 0.004(3) -0.004(2)
C3 0.031(3) 0.016(3) 0.022(3) 0.004(2) 0.002(2) -0.004(2)
C4 0.021(3) 0.018(3) 0.016(2) 0.001(2) 0.009(2) -0.002(2)
C5 0.011(2) 0.027(3) 0.018(3) 0.010(2) 0.005(2) 0.002(2)
C6 0.020(4) 0.011(4) 0.019(4) -0.005(3) 0.013(4) 0.000(3)
C6B 0.020(4) 0.011(4) 0.019(4) -0.005(3) 0.013(4) 0.000(3)
C7 0.027(3) 0.014(3) 0.047(4) -0.011(2) 0.025(3) -0.004(2)
C8 0.065(5) 0.011(3) 0.028(3) -0.003(2) 0.020(3) -0.001(3)
C9 0.049(4) 0.016(3) 0.029(3) 0.004(2) -0.013(3) -0.015(3)
C10 0.020(3) 0.033(4) 0.054(4) 0.021(3) -0.006(3) -0.012(3)
C11 0.018(3) 0.025(3) 0.025(3) 0.005(2) 0.008(2) 0.000(2)
C12 0.013(3) 0.030(3) 0.025(3) 0.010(2) 0.004(2) 0.007(2)
C12B 0.013(3) 0.030(3) 0.025(3) 0.010(2) 0.004(2) 0.007(2)
C13 0.030(3) 0.015(3) 0.023(3) 0.001(2) 0.013(2) 0.006(2)
C14 0.023(3) 0.054(4) 0.025(3) 0.016(3) 0.012(3) 0.018(3)
C15 0.015(3) 0.079(6) 0.017(3) -0.008(3) 0.005(2) -0.018(3)
C16 0.052(4) 0.018(3) 0.051(4) -0.015(3) 0.041(4) -0.018(3)
C17 0.022(3) 0.013(3) 0.045(4) 0.006(2) 0.025(3) 0.002(2)
C18 0.021(5) 0.012(4) 0.018(5) 0.002(3) 0.009(4) -0.001(3)
C18B 0.021(5) 0.012(4) 0.018(5) 0.002(3) 0.009(4) -0.001(3)
C19 0.018(2) 0.010(2) 0.019(2) 0.0007(19) 0.011(2) 0.0020(18)
C20 0.018(3) 0.023(3) 0.029(3) -0.013(2) 0.010(2) -0.005(2)
C21 0.027(3) 0.067(5) 0.012(3) -0.009(3) 0.006(2) 0.010(3)
C22 0.027(3) 0.072(5) 0.028(3) 0.026(3) 0.015(3) 0.010(3)
C23 0.019(3) 0.025(3) 0.032(3) 0.011(2) 0.010(2) 0.000(2)
C24 0.030(3) 0.018(3) 0.021(3) 0.002(2) 0.005(2) 0.010(2)
C24B 0.030(3) 0.018(3) 0.021(3) 0.002(2) 0.005(2) 0.010(2)

loop_
_atom_type_symbol
_atom_type_description
_atom_type_scat_dispersion_real
_atom_type_scat_dispersion_imag
_atom_type_scat_source
C C 0.0181 0.0091 'International Tables Vol C Tables 4.2.6.8 and 6.1.1.4'
H H 0.0000 0.0000 'International Tables Vol C Tables 4.2.6.8 and 6.1.1.4'
Cl Cl 0.3639 0.7018 'International Tables Vol C Tables 4.2.6.8 and 6.1.1.4'
Cu Cu -1.9646 0.5888 'International Tables Vol C Tables 4.2.6.8 and 6.1.1.4'
N N 0.0311 0.0180 'International Tables Vol C Tables 4.2.6.8 and 6.1.1.4'
O O 0.0492 0.0322 'International Tables Vol C Tables 4.2.6.8 and 6.1.1.4'

loop_
_exptl_crystal_face_index_h
_exptl_crystal_face_index_k
_exptl_crystal_face_index_l
_exptl_crystal_face_perp_dist
2 -1 2 0.3155
1 -2 -1 0.1728
-1 2 1 0.2015
1 1 2 0.3275
2 -1 1 0.3370
1 -1 -1 0.1784
-1 1 1 0.1996
2 -1 -2 0.1928
1 0 0 0.3350
1 0 1 0.3259
0 0 1 0.3529
2 1 -2 0.2072
-2 -1 2 0.1945
0 -12 0 0.1707
-3 -10 3 0.2149
0 12 0 0.1726
-1 0 -1 0.4519

loop_
_geom_angle_atom_site_label_1
_geom_angle_atom_site_label_2
_geom_angle_atom_site_label_3
_geom_angle
_geom_angle_site_symmetry_1
_geom_angle_site_symmetry_3
_geom_angle_publ_flag
O1 Cu1 O1 180.0 . 3_566 ?
O1B Cu1 O1B 180.0 3_566 . ?
N1 Cu1 O1 90.2(2) 3_566 . ?
N1 Cu1 O1 90.1(2) . 3_566 ?
N1 Cu1 O1 89.9(2) . . ?
N1 Cu1 O1 89.8(2) 3_566 3_566 ?
N1 Cu1 O1B 108.3(2) 3_566 . ?
N1 Cu1 O1B 71.7(2) . . ?
N1 Cu1 O1B 108.3(2) . 3_566 ?
N1 Cu1 O1B 71.7(2) 3_566 3_566 ?
N1 Cu1 N1 180.0 3_566 . ?
N1 Cu1 N2 89.47(19) 3_566 3_566 ?
N1 Cu1 N2 89.47(19) . . ?
N1 Cu1 N2 90.53(19) . 3_566 ?
N1 Cu1 N2 90.53(19) 3_566 . ?
N2 Cu1 O1 107.9(2) . 3_566 ?
N2 Cu1 O1 72.1(2) 3_566 3_566 ?
N2 Cu1 O1 107.9(2) 3_566 . ?
N2 Cu1 O1 72.1(2) . . ?
N2 Cu1 O1B 91.8(2) 3_566 . ?
N2 Cu1 O1B 91.8(2) . 3_566 ?
N2 Cu1 O1B 88.2(2) . . ?
N2 Cu1 O1B 88.2(2) 3_566 3_566 ?
N2 Cu1 N2 180.0 . 3_566 ?
O2 Cu2 O2 180.0 . 3_656 ?
O2 Cu2 O2B 22.8(2) 3_656 3_656 ?
O2 Cu2 O2B 157.2(2) . 3_656 ?
N4 Cu2 O2 89.6(2) . 3_656 ?
N4 Cu2 O2 90.4(2) . . ?
N4 Cu2 O2 90.4(2) 3_656 3_656 ?
N4 Cu2 O2 89.6(2) 3_656 . ?
N4 Cu2 O2B 107.5(2) 3_656 . ?
N4 Cu2 O2B 72.5(2) . . ?
N4 Cu2 O2B 107.5(2) . 3_656 ?
N4 Cu2 O2B 72.5(2) 3_656 3_656 ?
N4 Cu2 N4 180.0 . 3_656 ?
N5 Cu2 O2 107.0(2) 3_656 . ?
N5 Cu2 O2 73.0(2) . . ?
N5 Cu2 O2 107.0(2) . 3_656 ?
N5 Cu2 O2 73.0(2) 3_656 3_656 ?
N5 Cu2 O2B 92.9(2) . 3_656 ?
N5 Cu2 O2B 92.9(2) 3_656 . ?
N5 Cu2 O2B 87.1(2) . . ?
N5 Cu2 O2B 87.1(2) 3_656 3_656 ?
N5 Cu2 N4 89.04(17) . . ?
N5 Cu2 N4 90.96(17) 3_656 . ?
N5 Cu2 N4 89.03(17) 3_656 3_656 ?
N5 Cu2 N4 90.97(17) . 3_656 ?
N5 Cu2 N5 180.0 . 3_656 ?
O4 Cl1 O3 109.6(2) . . ?
O5 Cl1 O3 109.6(3) . . ?
O5 Cl1 O4 108.4(3) . . ?
O6 Cl1 O3 109.5(3) . . ?
O6 Cl1 O4 109.7(3) . . ?
O6 Cl1 O5 110.1(3) . . ?
O7 Cl2 O8 110.1(3) . . ?
O7 Cl2 O9 104.7(5) . . ?
O8 Cl2 O9 109.8(3) . . ?
O10 Cl2 O7 112.1(6) . . ?
O10 Cl2 O8 112.2(4) . . ?
O10 Cl2 O9 107.6(6) . . ?
C6B O1 Cu1 99.9(5) . . ?
C12B O1 Cu1 136.8(5) . . ?
C12B O1 C6B 110.3(7) . . ?
C6 O1B Cu1 100.1(6) . . ?
C6 O1B C12 114.7(7) . . ?
C12 O1B Cu1 134.9(5) . . ?
C18 O2 Cu2 99.2(5) . . ?
C24 O2 Cu2 140.0(5) . . ?
C24 O2 C18 108.5(6) . . ?
C18B O2B Cu2 100.5(7) . . ?
C18B O2B C24B 115.6(8) . . ?
C24B O2B Cu2 134.4(5) . . ?
C1 N1 Cu1 118.6(4) . . ?
C5 N1 Cu1 123.1(4) . . ?
C5 N1 C1 118.2(5) . . ?
C7 N2 Cu1 123.3(4) . . ?
C7 N2 C11 117.6(5) . . ?
C11 N2 Cu1 119.0(4) . . ?
C5 N3 H3 116.3 . . ?
C6B N3 H3 116.3 . . ?
C6B N3 C5 127.5(8) . . ?
C6 N3B H3B 117.4 . . ?
C7 N3B H3B 117.4 . . ?
C7 N3B C6 125.2(8) . . ?
C19 N4 Cu2 121.6(3) . . ?
C19 N4 C23 117.9(5) . . ?
C23 N4 Cu2 120.5(4) . . ?
C13 N5 Cu2 117.0(4) . . ?
C17 N5 Cu2 125.0(4) . . ?
C17 N5 C13 117.8(5) . . ?
C18 N6 H6A 115.1 . . ?
C18 N6 C19 129.9(11) . . ?
C19 N6 H6A 115.1 . . ?
C17 N6B H6BA 118.6 . . ?
C17 N6B C18B 122.7(8) . . ?
C18B N6B H6BA 118.6 . . ?
N1 C1 H1 118.7 . . ?
C2 C1 N1 122.6(5) . . ?
C2 C1 H1 118.7 . . ?
C1 C2 H2 120.3 . . ?
C1 C2 C3 119.4(6) . . ?
C3 C2 H2 120.3 . . ?
C2 C3 H3A 120.7 . . ?
C2 C3 C4 118.7(5) . . ?
C4 C3 H3A 120.7 . . ?
C3 C4 H4 120.5 . . ?
C3 C4 C5 119.0(5) . . ?
C5 C4 H4 120.5 . . ?
N1 C5 N3 123.8(6) . . ?
N1 C5 C4 122.2(5) . . ?
N1 C5 C6 110.1(6) . . ?
C4 C5 N3 113.1(6) . . ?
C4 C5 C6 127.2(6) . . ?
O1B C6 N3B 113.3(10) . . ?
O1B C6 C5 113.2(9) . . ?
O1B C6 H6 107.9 . . ?
N3B C6 H6 107.9 . . ?
C5 C6 N3B 106.5(9) . . ?
C5 C6 H6 107.9 . . ?
O1 C6B H6B 109.7 . . ?
O1 C6B C7 112.2(7) . . ?
N3 C6B O1 107.2(8) . . ?
N3 C6B H6B 109.7 . . ?
N3 C6B C7 108.3(9) . . ?
C7 C6B H6B 109.7 . . ?
N2 C7 N3B 126.6(6) . . ?
N2 C7 C6B 109.5(6) . . ?
N2 C7 C8 122.2(5) . . ?
C8 C7 N3B 109.9(6) . . ?
C8 C7 C6B 126.1(6) . . ?
C7 C8 H8 120.4 . . ?
C9 C8 C7 119.1(6) . . ?
C9 C8 H8 120.4 . . ?
C8 C9 H9 120.5 . . ?
C10 C9 C8 119.0(6) . . ?
C10 C9 H9 120.5 . . ?
C9 C10 H10 120.3 . . ?
C9 C10 C11 119.4(6) . . ?
C11 C10 H10 120.3 . . ?
N2 C11 C10 122.6(6) . . ?
N2 C11 H11 118.7 . . ?
C10 C11 H11 118.7 . . ?
O1B C12 H12A 109.5 . . ?
O1B C12 H12B 109.5 . . ?
O1B C12 H12C 109.5 . . ?
H12A C12 H12B 109.5 . . ?
H12A C12 H12C 109.5 . . ?
H12B C12 H12C 109.5 . . ?
O1 C12B H12D 109.5 . . ?
O1 C12B H12E 109.5 . . ?
O1 C12B H12F 109.5 . . ?
H12D C12B H12E 109.5 . . ?
H12D C12B H12F 109.5 . . ?
H12E C12B H12F 109.5 . . ?
N5 C13 H13 118.5 . . ?
N5 C13 C14 123.0(5) . . ?
C14 C13 H13 118.5 . . ?
C13 C14 H14 120.5 . . ?
C13 C14 C15 118.9(6) . . ?
C15 C14 H14 120.5 . . ?
C14 C15 H15 120.3 . . ?
C16 C15 C14 119.4(6) . . ?
C16 C15 H15 120.3 . . ?
C15 C16 H16 120.2 . . ?
C15 C16 C17 119.6(6) . . ?
C17 C16 H16 120.2 . . ?
N5 C17 N6B 127.9(6) . . ?
N5 C17 C16 121.3(5) . . ?
N5 C17 C18 105.5(6) . . ?
N6B C17 C16 110.1(6) . . ?
C16 C17 C18 131.9(6) . . ?
O2 C18 C17 113.7(8) . . ?
O2 C18 H18 109.1 . . ?
N6 C18 O2 107.5(9) . . ?
N6 C18 C17 108.4(10) . . ?
N6 C18 H18 109.1 . . ?
C17 C18 H18 109.1 . . ?
O2B C18B N6B 114.1(10) . . ?
O2B C18B H18B 108.0 . . ?
O2B C18B C19 111.3(9) . . ?
N6B C18B H18B 108.0 . . ?
N6B C18B C19 107.1(10) . . ?
C19 C18B H18B 108.0 . . ?
N4 C19 N6 124.5(7) . . ?
N4 C19 C18B 111.7(6) . . ?
N4 C19 C20 122.3(5) . . ?
N6 C19 C20 112.7(7) . . ?
C20 C19 C18B 125.5(7) . . ?
C19 C20 H20 120.5 . . ?
C21 C20 C19 118.9(6) . . ?
C21 C20 H20 120.5 . . ?
C20 C21 H21 120.4 . . ?
C20 C21 C22 119.3(6) . . ?
C22 C21 H21 120.4 . . ?
C21 C22 H22 120.3 . . ?
C23 C22 C21 119.4(6) . . ?
C23 C22 H22 120.3 . . ?
N4 C23 C22 122.1(6) . . ?
N4 C23 H23 118.9 . . ?
C22 C23 H23 118.9 . . ?
O2 C24 H24A 109.5 . . ?
O2 C24 H24B 109.5 . . ?
O2 C24 H24C 109.5 . . ?
H24A C24 H24B 109.5 . . ?
H24A C24 H24C 109.5 . . ?
H24B C24 H24C 109.5 . . ?
O2B C24B H24D 109.5 . . ?
O2B C24B H24E 109.5 . . ?
O2B C24B H24F 109.5 . . ?
H24D C24B H24E 109.5 . . ?
H24D C24B H24F 109.5 . . ?
H24E C24B H24F 109.5 . . ?

loop_
_geom_bond_atom_site_label_1
_geom_bond_atom_site_label_2
_geom_bond_distance
_geom_bond_site_symmetry_2
_geom_bond_publ_flag
Cu1 O1 2.433(6) 3_566 ?
Cu1 O1 2.433(6) . ?
Cu1 O1B 2.386(6) . ?
Cu1 O1B 2.386(6) 3_566 ?
Cu1 N1 2.015(4) 3_566 ?
Cu1 N1 2.015(4) . ?
Cu1 N2 2.022(4) . ?
Cu1 N2 2.022(4) 3_566 ?
Cu2 O2 2.367(6) 3_656 ?
Cu2 O2 2.367(6) . ?
Cu2 O2B 2.422(7) . ?
Cu2 O2B 2.422(6) 3_656 ?
Cu2 N4 2.020(4) . ?
Cu2 N4 2.020(4) 3_656 ?
Cu2 N5 2.011(4) . ?
Cu2 N5 2.011(4) 3_656 ?
Cl1 O3 1.444(4) . ?
Cl1 O4 1.438(4) . ?
Cl1 O5 1.429(4) . ?
Cl1 O6 1.427(4) . ?
Cl2 O7 1.407(6) . ?
Cl2 O8 1.433(4) . ?
Cl2 O9 1.435(6) . ?
Cl2 O10 1.365(6) . ?
O1 C6B 1.439(13) . ?
O1 C12B 1.372(8) . ?
O1B C6 1.369(13) . ?
O1B C12 1.450(8) . ?
O2 C18 1.455(14) . ?
O2 C24 1.411(8) . ?
O2B C18B 1.375(15) . ?
O2B C24B 1.422(8) . ?
N1 C1 1.363(8) . ?
N1 C5 1.330(7) . ?
N2 C7 1.339(7) . ?
N2 C11 1.346(7) . ?
N3 H3 0.8800 . ?
N3 C5 1.498(10) . ?
N3 C6B 1.398(15) . ?
N3B H3B 0.8800 . ?
N3B C6 1.488(15) . ?
N3B C7 1.383(10) . ?
N4 C19 1.344(6) . ?
N4 C23 1.350(7) . ?
N5 C13 1.353(7) . ?
N5 C17 1.349(7) . ?
N6 H6A 0.8800 . ?
N6 C18 1.372(17) . ?
N6 C19 1.384(14) . ?
N6B H6BA 0.8800 . ?
N6B C17 1.380(9) . ?
N6B C18B 1.471(16) . ?
C1 H1 0.9500 . ?
C1 C2 1.361(9) . ?
C2 H2 0.9500 . ?
C2 C3 1.380(9) . ?
C3 H3A 0.9500 . ?
C3 C4 1.388(8) . ?
C4 H4 0.9500 . ?
C4 C5 1.390(7) . ?
C5 C6 1.470(13) . ?
C6 H6 1.0000 . ?
C6B H6B 1.0000 . ?
C6B C7 1.596(12) . ?
C7 C8 1.383(8) . ?
C8 H8 0.9500 . ?
C8 C9 1.367(10) . ?
C9 H9 0.9500 . ?
C9 C10 1.366(11) . ?
C10 H10 0.9500 . ?
C10 C11 1.367(9) . ?
C11 H11 0.9500 . ?
C12 H12A 0.9800 . ?
C12 H12B 0.9800 . ?
C12 H12C 0.9800 . ?
C12B H12D 0.9800 . ?
C12B H12E 0.9800 . ?
C12B H12F 0.9800 . ?
C13 H13 0.9500 . ?
C13 C14 1.359(9) . ?
C14 H14 0.9500 . ?
C14 C15 1.378(11) . ?
C15 H15 0.9500 . ?
C15 C16 1.359(10) . ?
C16 H16 0.9500 . ?
C16 C17 1.389(8) . ?
C17 C18 1.606(12) . ?
C18 H18 1.0000 . ?
C18B H18B 1.0000 . ?
C18B C19 1.547(14) . ?
C19 C20 1.389(7) . ?
C20 H20 0.9500 . ?
C20 C21 1.363(9) . ?
C21 H21 0.9500 . ?
C21 C22 1.379(11) . ?
C22 H22 0.9500 . ?
C22 C23 1.373(10) . ?
C23 H23 0.9500 . ?
C24 H24A 0.9800 . ?
C24 H24B 0.9800 . ?
C24 H24C 0.9800 . ?
C24B H24D 0.9800 . ?
C24B H24E 0.9800 . ?
C24B H24F 0.9800 . ?

loop_
_geom_torsion_atom_site_label_1
_geom_torsion_atom_site_label_2
_geom_torsion_atom_site_label_3
_geom_torsion_atom_site_label_4
_geom_torsion
_geom_torsion_site_symmetry_1
_geom_torsion_site_symmetry_2
_geom_torsion_site_symmetry_3
_geom_torsion_site_symmetry_4
_geom_torsion_publ_flag
Cu1 O1 C6B N3 75.3(8) . . . . ?
Cu1 O1 C6B C7 -43.5(8) . . . . ?
Cu1 O1B C6 N3B -72.8(9) . . . . ?
Cu1 O1B C6 C5 48.6(9) . . . . ?
Cu1 N1 C1 C2 175.2(4) . . . . ?
Cu1 N1 C5 N3 19.1(8) . . . . ?
Cu1 N1 C5 C4 -173.0(4) . . . . ?
Cu1 N1 C5 C6 -1.0(8) . . . . ?
Cu1 N2 C7 N3B -11.2(10) . . . . ?
Cu1 N2 C7 C6B 18.8(8) . . . . ?
Cu1 N2 C7 C8 -177.0(5) . . . . ?
Cu1 N2 C11 C10 176.8(5) . . . . ?
Cu2 O2 C18 N6 -74.1(10) . . . . ?
Cu2 O2 C18 C17 45.8(7) . . . . ?
Cu2 O2B C18B N6B 74.1(10) . . . . ?
Cu2 O2B C18B C19 -47.2(9) . . . . ?
Cu2 N4 C19 N6 -9.5(9) . . . . ?
Cu2 N4 C19 C18B 6.4(8) . . . . ?
Cu2 N4 C19 C20 179.3(4) . . . . ?
Cu2 N4 C23 C22 179.0(4) . . . . ?
Cu2 N5 C13 C14 -174.8(4) . . . . ?
Cu2 N5 C17 N6B 5.5(10) . . . . ?
Cu2 N5 C17 C16 174.8(4) . . . . ?
Cu2 N5 C17 C18 -16.8(7) . . . . ?
O1 C6B C7 N2 23.9(10) . . . . ?
O1 C6B C7 C8 -139.6(8) . . . . ?
O2B C18B C19 N4 33.7(11) . . . . ?
O2B C18B C19 C20 -138.9(8) . . . . ?
N1 C1 C2 C3 -1.5(9) . . . . ?
N1 C5 C6 O1B -37.4(11) . . . . ?
N1 C5 C6 N3B 87.7(8) . . . . ?
N2 C7 C8 C9 0.4(10) . . . . ?
N3 C6B C7 N2 -94.3(8) . . . . ?
N3 C6B C7 C8 102.3(9) . . . . ?
N3B C7 C8 C9 -167.5(7) . . . . ?
N4 C19 C20 C21 1.9(8) . . . . ?
N5 C13 C14 C15 0.0(9) . . . . ?
N5 C17 C18 O2 -26.1(9) . . . . ?
N5 C17 C18 N6 93.3(9) . . . . ?
N6 C19 C20 C21 -170.2(7) . . . . ?
N6B C18B C19 N4 -91.7(9) . . . . ?
N6B C18B C19 C20 95.7(10) . . . . ?
C1 N1 C5 N3 -165.6(6) . . . . ?
C1 N1 C5 C4 2.3(8) . . . . ?
C1 N1 C5 C6 174.4(7) . . . . ?
C1 C2 C3 C4 1.5(9) . . . . ?
C2 C3 C4 C5 0.3(8) . . . . ?
C3 C4 C5 N1 -2.3(8) . . . . ?
C3 C4 C5 N3 166.8(6) . . . . ?
C3 C4 C5 C6 -172.9(8) . . . . ?
C4 C5 C6 O1B 134.2(8) . . . . ?
C4 C5 C6 N3B -100.7(9) . . . . ?
C5 N1 C1 C2 -0.3(8) . . . . ?
C5 N3 C6B O1 -61.6(13) . . . . ?
C5 N3 C6B C7 59.7(12) . . . . ?
C6 N3B C7 N2 6.6(14) . . . . ?
C6 N3B C7 C8 173.8(9) . . . . ?
C6B N3 C5 N1 1.3(14) . . . . ?
C6B N3 C5 C4 -167.5(9) . . . . ?
C6B C7 C8 C9 161.9(7) . . . . ?
C7 N2 C11 C10 -0.9(8) . . . . ?
C7 N3B C6 O1B 49.2(14) . . . . ?
C7 N3B C6 C5 -75.9(11) . . . . ?
C7 C8 C9 C10 -1.1(10) . . . . ?
C8 C9 C10 C11 0.8(9) . . . . ?
C9 C10 C11 N2 0.2(9) . . . . ?
C11 N2 C7 N3B 166.4(7) . . . . ?
C11 N2 C7 C6B -163.6(6) . . . . ?
C11 N2 C7 C8 0.6(9) . . . . ?
C12 O1B C6 N3B 77.8(11) . . . . ?
C12 O1B C6 C5 -160.8(7) . . . . ?
C12B O1 C6B N3 -73.3(9) . . . . ?
C12B O1 C6B C7 167.9(6) . . . . ?
C13 N5 C17 N6B -170.1(7) . . . . ?
C13 N5 C17 C16 -0.7(9) . . . . ?
C13 N5 C17 C18 167.7(6) . . . . ?
C13 C14 C15 C16 -1.7(9) . . . . ?
C14 C15 C16 C17 2.1(10) . . . . ?
C15 C16 C17 N5 -0.9(10) . . . . ?
C15 C16 C17 N6B 170.2(6) . . . . ?
C15 C16 C17 C18 -165.8(8) . . . . ?
C16 C17 C18 O2 140.5(8) . . . . ?
C16 C17 C18 N6 -100.1(11) . . . . ?
C17 N5 C13 C14 1.2(8) . . . . ?
C17 N6B C18B O2B -56.0(14) . . . . ?
C17 N6B C18B C19 67.6(12) . . . . ?
C18 N6 C19 N4 -10.9(17) . . . . ?
C18 N6 C19 C20 161.0(11) . . . . ?
C18B N6B C17 N5 3.0(13) . . . . ?
C18B N6B C17 C16 -167.3(9) . . . . ?
C18B C19 C20 C21 173.7(8) . . . . ?
C19 N4 C23 C22 -1.0(8) . . . . ?
C19 N6 C18 O2 65.5(16) . . . . ?
C19 N6 C18 C17 -57.7(15) . . . . ?
C19 C20 C21 C22 -1.4(9) . . . . ?
C20 C21 C22 C23 -0.1(10) . . . . ?
C21 C22 C23 N4 1.4(9) . . . . ?
C23 N4 C19 N6 170.5(8) . . . . ?
C23 N4 C19 C18B -173.5(7) . . . . ?
C23 N4 C19 C20 -0.7(8) . . . . ?
C24 O2 C18 N6 76.7(11) . . . . ?
C24 O2 C18 C17 -163.4(6) . . . . ?
C24B O2B C18B N6B -77.1(12) . . . . ?
C24B O2B C18B C19 161.5(7) . . . . ?

loop_
_exptl_oxdiff_crystal_face_indexfrac_h
_exptl_oxdiff_crystal_face_indexfrac_k
_exptl_oxdiff_crystal_face_indexfrac_l
_exptl_oxdiff_crystal_face_x
_exptl_oxdiff_crystal_face_y
_exptl_oxdiff_crystal_face_z
1.9983 -0.9973 2.0046 -0.0302 -0.0766 0.4080
1.0012 -2.0032 -0.9998 0.1375 -0.1802 0.0190
-1.0012 2.0032 0.9998 -0.1375 0.1802 -0.0190
0.9976 1.0048 2.0029 -0.0847 0.0939 0.2961
1.9988 -0.9984 1.0031 0.0528 -0.0864 0.3151
1.0005 -1.0016 -1.0004 0.1465 -0.0986 0.0184
-1.0005 1.0016 1.0004 -0.1465 0.0986 -0.0184
2.0003 -1.0016 -2.0014 0.3019 -0.1155 0.0363
0.9993 0.0011 0.0005 0.0724 -0.0072 0.1108
0.9988 0.0022 1.0020 -0.0106 0.0025 0.2037
-0.0005 0.0011 1.0015 -0.0830 0.0097 0.0929
1.9989 1.0015 -2.0026 0.3199 0.0478 0.0351
-1.9989 -1.0015 2.0026 -0.3199 -0.0478 -0.0351
-0.2176 -12.1871 0.0487 -0.1290 -0.9916 -0.0141
-3.4099 -10.3960 3.2055 -0.6060 -0.7919 -0.0756
0.3487 12.1771 0.0686 0.1286 0.9909 0.0395
-0.9988 -0.0022 -1.0020 0.0106 -0.0025 -0.2037
